data_7244946
loop_
_publ_author_name
'Tian, Zhengfang'
'Moorthy, Shruti'
'Xiang, Huan'
'Peng, Peng'
'You, Maolin'
'Zhang, Qian'
'Yang, Shun-Yi'
'Zhang, Yang-Lu'
'Wu, Dong-Qing'
'Singh, Saurabh Kumar'
'Shao, Dong'

_publ_section_title
;
 Tuning chain topologies and magnetic anisotropy in one-dimensional
 cobalt(ii) coordination polymers via distinct dicarboxylates
;
_journal_name_full CrystEngComm
_journal_paper_doi 10.1039/D2CE00437B
_journal_year 2022
_chemical_formula_moiety 'C32 H21 Co N4 O4'
_chemical_formula_sum 'C32 H21 Co N4 O4'
_chemical_formula_weight 584.46
_space_group_crystal_system triclinic
_space_group_IT_number 2
_space_group_name_Hall '-P 1'
_space_group_name_H-M_alt 'P -1'
_atom_sites_solution_hydrogens geom
_atom_sites_solution_primary iterative
_audit_creation_date 2021-12-31
_audit_creation_method
;
Olex2 1.5
(compiled 2021.12.09 svn.r5202d8cf for OlexSys, GUI svn.r6439)
;
_audit_update_record
;
2021-12-31 deposited with the CCDC.	2022-04-18 downloaded from the CCDC.
;
_cell_angle_alpha 101.581(3)
_cell_angle_beta 91.522(3)
_cell_angle_gamma 100.108(2)
_cell_formula_units_Z 2
_cell_length_a 8.4750(6)
_cell_length_b 11.1720(8)
_cell_length_c 13.5758(10)
_cell_measurement_reflns_used 8764
_cell_measurement_temperature 189.98
_cell_measurement_theta_max 27.48
_cell_measurement_theta_min 2.67
_cell_volume 1237.13(16)
_computing_cell_refinement 'SAINT V8.38A (Bruker, 2018)'
_computing_data_reduction 'SAINT V8.38A (Bruker, 2018)'
_computing_molecular_graphics 'Olex2 1.5 (Dolomanov et al., 2009)'
_computing_publication_material 'Olex2 1.5 (Dolomanov et al., 2009)'
_computing_structure_refinement 'XL  (Sheldrick, 2008)'
_computing_structure_solution 'olex2.solve 1.5 (Bourhis et al., 2015)'
_diffrn_ambient_temperature 189.98
_diffrn_measured_fraction_theta_full 0.998
_diffrn_measured_fraction_theta_max 0.992
_diffrn_measurement_device_type 'Bruker APEX-II CCD'
_diffrn_measurement_method '\f and \w scans'
_diffrn_radiation_type MoK\a
_diffrn_radiation_wavelength 0.71073
_diffrn_reflns_av_R_equivalents 0.0852
_diffrn_reflns_av_unetI/netI 0.0994
_diffrn_reflns_Laue_measured_fraction_full 0.998
_diffrn_reflns_Laue_measured_fraction_max 0.992
_diffrn_reflns_limit_h_max 10
_diffrn_reflns_limit_h_min -11
_diffrn_reflns_limit_k_max 14
_diffrn_reflns_limit_k_min -14
_diffrn_reflns_limit_l_max 17
_diffrn_reflns_limit_l_min -16
_diffrn_reflns_number 17055
_diffrn_reflns_point_group_measured_fraction_full 0.998
_diffrn_reflns_point_group_measured_fraction_max 0.992
_diffrn_reflns_theta_full 25.242
_diffrn_reflns_theta_max 27.610
_diffrn_reflns_theta_min 2.174
_diffrn_source_current 1.2
_diffrn_source_power 0.05759999999999999
_diffrn_source_voltage 48.0
_diffrn_standards_number 0
_exptl_absorpt_coefficient_mu 0.744
_exptl_absorpt_correction_T_max 0.7456
_exptl_absorpt_correction_T_min 0.5441
_exptl_absorpt_correction_type multi-scan
_exptl_absorpt_process_details SADABS
_exptl_crystal_density_diffrn 1.569
_exptl_crystal_description block
_exptl_crystal_F_000 600
_exptl_crystal_size_max 0.35
_exptl_crystal_size_mid 0.26
_exptl_crystal_size_min 0.07
_refine_diff_density_max 0.961
_refine_diff_density_min -0.931
_refine_diff_density_rms 0.127
_refine_ls_extinction_method none
_refine_ls_goodness_of_fit_ref 1.055
_refine_ls_hydrogen_treatment constr
_refine_ls_matrix_type full
_refine_ls_number_parameters 370
_refine_ls_number_reflns 5687
_refine_ls_number_restraints 0
_refine_ls_restrained_S_all 1.055
_refine_ls_R_factor_all 0.0909
_refine_ls_R_factor_gt 0.0692
_refine_ls_shift/su_max 0.001
_refine_ls_shift/su_mean 0.000
_refine_ls_structure_factor_coef Fsqd
_refine_ls_weighting_details 'w=1/[\s^2^(Fo^2^)+(0.1350P)^2^+0.4655P] where P=(Fo^2^+2Fc^2^)/3'
_refine_ls_weighting_scheme calc
_refine_ls_wR_factor_gt 0.1978
_refine_ls_wR_factor_ref 0.2163
_reflns_Friedel_coverage 0.000
_reflns_number_gt 4374
_reflns_number_total 5687
_reflns_threshold_expression 'I > 2\s(I)'
_cod_data_source_file d2ce00437b2.cif
_cod_data_source_block 2
_cod_depositor_comments
;
The following automatic conversions were performed:

data item '_exptl_absorpt_correction_type' value 'Multi-scan' was
changed to 'multi-scan' in accordance with the
/home/data/users/saulius/crontab/automatic-downloads/rss-feeds/RSC/lib/dictionaries/cif_core.dic
dictionary named 'cif_core.dic' version 2.4.2 last updated on
2011-04-26.

Automatic conversion script
Id: cif_fix_values 7556 2019-12-06 15:28:31Z antanas 
;
_cod_database_code 7244946
_shelx_shelxl_version_number 2018/3
_shelx_space_group_comment
;
The symmetry employed for this shelxl refinement is uniquely defined
by the following loop, which should always be used as a source of
symmetry information in preference to the above space-group names.
They are only intended as comments.
;
_shelx_estimated_absorpt_t_max 0.7456
_shelx_estimated_absorpt_t_min 0.5441
_olex2_refinement_description
;
1. Fixed Uiso
 At 1.2 times of:
  All C(H) groups, All N(H) groups
2.a Aromatic/amide H refined with riding coordinates:
 N4(H4), C2(H2), C5(H5), C7(H7), C9(H9), C11(H11), C12(H12), C13(H13),
 C14(H14), C15(H15), C16(H16), C20(H20), C21(H21), C23(H23), C25(H25), C26(H26),
  C28(H28), C29(H29), C30(H30), C32(H32), C33(H33)
;
_olex2_submission_special_instructions 'No special instructions were received'

loop_
_space_group_symop_operation_xyz
'x, y, z'
'-x, -y, -z'

loop_
_atom_site_label
_atom_site_type_symbol
_atom_site_fract_x
_atom_site_fract_y
_atom_site_fract_z
_atom_site_U_iso_or_equiv
_atom_site_adp_type
_atom_site_occupancy
_atom_site_site_symmetry_order
_atom_site_calc_flag
_atom_site_refinement_flags_posn
_atom_site_refinement_flags_adp
_atom_site_refinement_flags_occupancy
_atom_site_disorder_assembly
_atom_site_disorder_group
Co1 Co 0.28201(5) 0.76824(4) 0.65584(3) 0.02605(19) Uani 1 1 d . . . . .
O1 O 0.2158(3) 0.9338(2) 0.6963(2) 0.0393(6) Uani 1 1 d . . . . .
O2 O 0.3701(3) 0.7544(2) 0.79706(19) 0.0332(6) Uani 1 1 d . . . . .
O3 O 0.3424(3) 0.5867(2) 0.6771(2) 0.0324(6) Uani 1 1 d . . . . .
O4 O 0.4293(3) 1.0673(3) 0.7789(2) 0.0420(7) Uani 1 1 d . . . . .
N1 N 0.0358(3) 0.6761(3) 0.6398(2) 0.0261(6) Uani 1 1 d . . . . .
N2 N 0.2228(3) 0.7415(2) 0.5047(2) 0.0236(6) Uani 1 1 d . . . . .
N3 N 0.5080(3) 0.8264(3) 0.5941(2) 0.0288(6) Uani 1 1 d . . . . .
N4 N 0.0142(4) 0.6838(4) -0.0125(3) 0.0506(10) Uani 1 1 d . . . . .
H4 H -0.011140 0.675370 -0.077159 0.061 Uiso 1 1 calc R U . . .
C1 C -0.0351(4) 0.6531(3) 0.5472(3) 0.0223(6) Uani 1 1 d . . . . .
C2 C 0.0450(5) 0.9595(4) 0.8652(4) 0.0464(10) Uani 1 1 d . . . . .
H2 H -0.008682 0.916615 0.802390 0.056 Uiso 1 1 calc R U . . .
C3 C 0.2949(5) 1.0099(4) 0.7748(4) 0.0451(10) Uani 1 1 d . . . . .
C4 C 0.3772(4) 0.6405(3) 0.7674(3) 0.0248(7) Uani 1 1 d . . . . .
C5 C 0.6280(4) 0.8767(4) 0.4460(3) 0.0368(9) Uani 1 1 d . . . . .
H5 H 0.617591 0.877830 0.376347 0.044 Uiso 1 1 calc R U . . .
C6 C 0.4970(4) 0.8289(3) 0.4958(3) 0.0261(7) Uani 1 1 d . . . . .
C7 C -0.0715(5) 0.6164(5) 0.0439(3) 0.0518(12) Uani 1 1 d . . . . .
H7 H -0.164812 0.559673 0.013105 0.062 Uiso 1 1 calc R U . . .
C8 C 0.0713(4) 0.6917(3) 0.4683(3) 0.0229(6) Uani 1 1 d . . . . .
C9 C 0.7865(4) 0.9207(4) 0.6020(3) 0.0357(8) Uani 1 1 d . . . . .
H9 H 0.885896 0.951380 0.640372 0.043 Uiso 1 1 calc R U . . .
C10 C 0.4255(4) 0.5699(3) 0.8425(3) 0.0245(7) Uani 1 1 d . . . . .
C11 C 0.7739(4) 0.9224(4) 0.5014(3) 0.0409(9) Uani 1 1 d . . . . .
H11 H 0.865331 0.955001 0.469489 0.049 Uiso 1 1 calc R U . . .
C12 C 0.0264(4) 0.6802(3) 0.3678(3) 0.0252(7) Uani 1 1 d . . . . .
H12 H -0.081045 0.644972 0.342995 0.030 Uiso 1 1 calc R U . . .
C13 C 0.1409(5) 0.7653(4) 0.0343(3) 0.0455(10) Uani 1 1 d . . . . .
H13 H 0.205119 0.814280 -0.004712 0.055 Uiso 1 1 calc R U . . .
C14 C 0.2979(4) 0.7702(3) 0.3420(3) 0.0260(7) Uani 1 1 d . . . . .
H14 H 0.378468 0.797345 0.299902 0.031 Uiso 1 1 calc R U . . .
C15 C 0.2855(6) 1.0743(4) 0.9647(4) 0.0504(11) Uani 1 1 d . . . . .
H15 H 0.396660 1.109158 0.968060 0.061 Uiso 1 1 calc R U . . .
C16 C 0.4550(4) 0.6282(3) 0.9415(3) 0.0260(7) Uani 1 1 d . . . . .
H16 H 0.448518 0.713698 0.960844 0.031 Uiso 1 1 calc R U . . .
C17 C 0.0959(4) 0.7096(3) 0.1940(3) 0.0299(7) Uani 1 1 d . . . . .
C18 C 0.4951(4) 0.5642(3) 1.0160(3) 0.0245(7) Uani 1 1 d . . . . .
C20 C 0.4754(4) 0.3779(3) 0.8812(3) 0.0277(7) Uani 1 1 d . . . . .
H20 H 0.482475 0.292761 0.860004 0.033 Uiso 1 1 calc R U . . .
C21 C -0.2117(4) 0.5906(3) 0.7009(3) 0.0352(8) Uani 1 1 d . . . . .
H21 H -0.270841 0.571446 0.755994 0.042 Uiso 1 1 calc R U . . .
C22 C 0.1398(4) 0.7206(3) 0.3024(3) 0.0258(7) Uani 1 1 d . . . . .
C23 C -0.0338(5) 0.6233(4) 0.1446(3) 0.0437(10) Uani 1 1 d . . . . .
H23 H -0.096764 0.568848 0.179998 0.052 Uiso 1 1 calc R U . . .
C24 C 0.3346(4) 0.7788(3) 0.4437(3) 0.0246(7) Uani 1 1 d . . . . .
C25 C 0.1859(5) 0.7835(4) 0.1364(3) 0.0381(9) Uani 1 1 d . . . . .
H25 H 0.275774 0.844916 0.166135 0.046 Uiso 1 1 calc R U . . .
C26 C 0.4363(4) 0.4436(3) 0.8115(3) 0.0267(7) Uani 1 1 d . . . . .
H26 H 0.416659 0.403861 0.742446 0.032 Uiso 1 1 calc R U . . .
C27 C -0.0398(5) 0.9682(4) 0.9533(4) 0.0468(10) Uani 1 1 d . . . . .
C28 C -0.1943(4) 0.5951(3) 0.5263(3) 0.0286(7) Uani 1 1 d . . . . .
H28 H -0.241616 0.576594 0.459473 0.034 Uiso 1 1 calc R U . . .
C29 C 0.2072(6) 1.0840(4) 1.0496(4) 0.0526(11) Uani 1 1 d . . . . .
H29 H 0.263034 1.125802 1.112041 0.063 Uiso 1 1 calc R U . . .
C30 C -0.0495(4) 0.6461(3) 0.7157(3) 0.0314(8) Uani 1 1 d . . . . .
H30 H 0.001623 0.662975 0.781404 0.038 Uiso 1 1 calc R U . . .
C31 C 0.2059(5) 1.0128(4) 0.8691(4) 0.0462(10) Uani 1 1 d . . . . .
C32 C 0.6498(4) 0.8727(4) 0.6468(3) 0.0354(8) Uani 1 1 d . . . . .
H32 H 0.657075 0.872707 0.716729 0.042 Uiso 1 1 calc R U . . .
C33 C -0.2837(4) 0.5644(3) 0.6058(3) 0.0331(8) Uani 1 1 d . . . . .
H33 H -0.393591 0.525691 0.593808 0.040 Uiso 1 1 calc R U . . .

loop_
_atom_site_aniso_label
_atom_site_aniso_U_11
_atom_site_aniso_U_22
_atom_site_aniso_U_33
_atom_site_aniso_U_23
_atom_site_aniso_U_13
_atom_site_aniso_U_12
Co1 0.0247(3) 0.0323(3) 0.0218(3) 0.0130(2) -0.00167(19) -0.00087(18)
O1 0.0508(16) 0.0326(13) 0.0335(16) 0.0099(12) -0.0030(13) 0.0028(11)
O2 0.0511(15) 0.0281(12) 0.0210(13) 0.0086(10) -0.0064(11) 0.0067(10)
O3 0.0369(13) 0.0377(13) 0.0246(14) 0.0109(11) -0.0020(10) 0.0079(10)
O4 0.0458(15) 0.0401(15) 0.0376(17) 0.0088(13) 0.0085(13) -0.0006(12)
N1 0.0264(13) 0.0283(14) 0.0234(15) 0.0099(12) 0.0013(11) -0.0008(10)
N2 0.0207(13) 0.0296(14) 0.0213(15) 0.0099(12) 0.0024(10) 0.0014(10)
N3 0.0231(13) 0.0369(15) 0.0278(17) 0.0147(13) -0.0025(11) 0.0008(11)
N4 0.0442(19) 0.082(3) 0.0268(19) 0.0172(19) -0.0049(15) 0.0100(18)
C1 0.0226(14) 0.0225(14) 0.0218(17) 0.0050(13) 0.0043(12) 0.0035(11)
C2 0.053(2) 0.042(2) 0.043(3) 0.012(2) 0.000(2) 0.0022(18)
C3 0.046(2) 0.045(2) 0.039(2) 0.007(2) 0.0085(19) -0.0038(18)
C4 0.0220(14) 0.0314(16) 0.0216(17) 0.0119(14) -0.0008(12) -0.0001(12)
C5 0.0260(17) 0.054(2) 0.031(2) 0.0175(18) 0.0048(14) -0.0016(15)
C6 0.0217(15) 0.0293(16) 0.0279(19) 0.0106(14) -0.0012(13) 0.0011(12)
C7 0.030(2) 0.092(4) 0.029(2) 0.012(2) -0.0038(17) 0.002(2)
C8 0.0203(14) 0.0249(15) 0.0242(17) 0.0080(13) 0.0033(12) 0.0029(11)
C9 0.0242(16) 0.0393(19) 0.041(2) 0.0105(18) -0.0077(15) -0.0022(14)
C10 0.0196(14) 0.0295(16) 0.0269(18) 0.0150(14) 0.0004(12) 0.0008(11)
C11 0.0215(17) 0.054(2) 0.046(3) 0.018(2) 0.0018(16) -0.0041(15)
C12 0.0201(15) 0.0317(16) 0.0234(18) 0.0065(14) 0.0009(12) 0.0029(12)
C13 0.044(2) 0.063(3) 0.034(2) 0.019(2) 0.0015(18) 0.0105(19)
C14 0.0232(15) 0.0305(16) 0.0258(18) 0.0108(14) 0.0036(13) 0.0033(12)
C15 0.047(2) 0.055(3) 0.043(3) 0.009(2) 0.000(2) -0.0068(19)
C16 0.0293(16) 0.0237(15) 0.0255(18) 0.0083(14) -0.0005(13) 0.0032(12)
C17 0.0226(15) 0.046(2) 0.0228(18) 0.0121(16) 0.0025(13) 0.0067(14)
C18 0.0255(15) 0.0243(15) 0.0240(17) 0.0080(14) 0.0005(13) 0.0029(12)
C20 0.0344(17) 0.0266(16) 0.0220(18) 0.0062(14) -0.0005(13) 0.0047(13)
C21 0.0349(19) 0.0381(19) 0.035(2) 0.0151(17) 0.0151(16) 0.0020(14)
C22 0.0232(15) 0.0330(17) 0.0224(18) 0.0083(14) 0.0034(13) 0.0055(12)
C23 0.0285(18) 0.066(3) 0.034(2) 0.012(2) 0.0024(16) -0.0008(17)
C24 0.0196(14) 0.0283(15) 0.0275(18) 0.0125(14) 0.0001(12) 0.0012(11)
C25 0.0338(18) 0.051(2) 0.032(2) 0.0188(19) 0.0011(15) 0.0020(16)
C26 0.0268(15) 0.0321(16) 0.0212(17) 0.0089(14) 0.0019(13) 0.0018(12)
C27 0.049(2) 0.041(2) 0.050(3) 0.014(2) 0.002(2) 0.0049(17)
C28 0.0247(15) 0.0313(17) 0.0297(19) 0.0073(15) 0.0030(13) 0.0036(12)
C29 0.053(3) 0.053(3) 0.047(3) 0.011(2) -0.002(2) -0.002(2)
C30 0.0348(18) 0.0368(18) 0.0232(19) 0.0116(15) 0.0046(14) 0.0015(14)
C31 0.053(2) 0.044(2) 0.042(3) 0.013(2) 0.006(2) 0.0072(18)
C32 0.0303(18) 0.045(2) 0.030(2) 0.0122(17) -0.0073(15) -0.0010(15)
C33 0.0232(16) 0.0358(18) 0.039(2) 0.0088(17) 0.0083(15) 0.0005(13)

loop_
_atom_type_symbol
_atom_type_description
_atom_type_scat_dispersion_real
_atom_type_scat_dispersion_imag
_atom_type_scat_source
C C 0.0033 0.0016 'International Tables Vol C Tables 4.2.6.8 and 6.1.1.4'
H H 0.0000 0.0000 'International Tables Vol C Tables 4.2.6.8 and 6.1.1.4'
Co Co 0.3494 0.9721 'International Tables Vol C Tables 4.2.6.8 and 6.1.1.4'
N N 0.0061 0.0033 'International Tables Vol C Tables 4.2.6.8 and 6.1.1.4'
O O 0.0106 0.0060 'International Tables Vol C Tables 4.2.6.8 and 6.1.1.4'

loop_
_geom_angle_atom_site_label_1
_geom_angle_atom_site_label_2
_geom_angle_atom_site_label_3
_geom_angle
_geom_angle_site_symmetry_1
_geom_angle_site_symmetry_3
_geom_angle_publ_flag
O1 Co1 O2 98.08(11) . . ?
O1 Co1 O3 156.67(11) . . ?
O1 Co1 N1 90.74(11) . . ?
O1 Co1 N2 96.89(11) . . ?
O1 Co1 N3 99.21(11) . . ?
O2 Co1 O3 60.77(10) . . ?
O2 Co1 N1 106.10(11) . . ?
O2 Co1 N3 98.54(11) . . ?
N1 Co1 O3 86.45(10) . . ?
N1 Co1 N3 151.84(12) . . ?
N2 Co1 O2 164.82(11) . . ?
N2 Co1 O3 104.88(10) . . ?
N2 Co1 N1 76.20(11) . . ?
N2 Co1 N3 76.48(11) . . ?
N3 Co1 O3 94.01(10) . . ?
C3 O1 Co1 116.4(3) . . ?
C4 O2 Co1 92.6(2) . . ?
C4 O3 Co1 85.62(19) . . ?
C1 N1 Co1 115.8(2) . . ?
C1 N1 C30 119.6(3) . . ?
C30 N1 Co1 124.6(2) . . ?
C8 N2 Co1 119.9(2) . . ?
C24 N2 Co1 119.4(2) . . ?
C24 N2 C8 120.6(3) . . ?
C6 N3 Co1 114.5(2) . . ?
C6 N3 C32 118.9(3) . . ?
C32 N3 Co1 126.1(3) . . ?
C7 N4 H4 122.0 . . ?
C7 N4 C13 116.1(4) . . ?
C13 N4 H4 122.0 . . ?
N1 C1 C8 115.0(3) . . ?
N1 C1 C28 121.9(3) . . ?
C28 C1 C8 123.1(3) . . ?
C27 C2 H2 119.7 . . ?
C31 C2 H2 119.7 . . ?
C31 C2 C27 120.6(5) . . ?
O1 C3 C31 113.1(4) . . ?
O4 C3 O1 127.0(4) . . ?
O4 C3 C31 119.7(4) . . ?
O2 C4 C10 118.9(3) . . ?
O3 C4 O2 120.9(3) . . ?
O3 C4 C10 120.2(3) . . ?
C6 C5 H5 121.0 . . ?
C11 C5 H5 121.0 . . ?
C11 C5 C6 118.0(4) . . ?
N3 C6 C5 122.3(3) . . ?
N3 C6 C24 115.4(3) . . ?
C5 C6 C24 122.3(3) . . ?
N4 C7 H7 117.9 . . ?
N4 C7 C23 124.2(4) . . ?
C23 C7 H7 117.9 . . ?
N2 C8 C1 112.9(3) . . ?
N2 C8 C12 120.8(3) . . ?
C12 C8 C1 126.2(3) . . ?
C11 C9 H9 120.8 . . ?
C11 C9 C32 118.5(3) . . ?
C32 C9 H9 120.8 . . ?
C16 C10 C4 119.5(3) . . ?
C16 C10 C26 120.4(3) . . ?
C26 C10 C4 120.1(3) . . ?
C5 C11 H11 119.9 . . ?
C9 C11 C5 120.2(3) . . ?
C9 C11 H11 119.9 . . ?
C8 C12 H12 120.0 . . ?
C8 C12 C22 119.9(3) . . ?
C22 C12 H12 120.0 . . ?
N4 C13 H13 117.7 . . ?
N4 C13 C25 124.5(4) . . ?
C25 C13 H13 117.7 . . ?
C22 C14 H14 120.5 . . ?
C24 C14 H14 120.5 . . ?
C24 C14 C22 118.9(3) . . ?
C29 C15 H15 119.2 . . ?
C29 C15 C31 121.6(4) . . ?
C31 C15 H15 119.2 . . ?
C10 C16 H16 119.2 . . ?
C10 C16 C18 121.6(3) . . ?
C18 C16 H16 119.2 . . ?
C23 C17 C22 121.6(3) . . ?
C23 C17 C25 116.8(4) . . ?
C25 C17 C22 121.5(3) . . ?
C16 C18 C18 117.6(4) . 2_667 ?
C20 C18 C16 122.6(3) 2_667 . ?
C20 C18 C18 119.8(4) 2_667 2_667 ?
C18 C20 H20 119.7 2_667 . ?
C26 C20 C18 120.6(3) . 2_667 ?
C26 C20 H20 119.7 . . ?
C30 C21 H21 120.6 . . ?
C33 C21 H21 120.6 . . ?
C33 C21 C30 118.8(3) . . ?
C12 C22 C14 118.1(3) . . ?
C12 C22 C17 121.4(3) . . ?
C14 C22 C17 120.6(3) . . ?
C7 C23 C17 119.9(4) . . ?
C7 C23 H23 120.1 . . ?
C17 C23 H23 120.1 . . ?
N2 C24 C6 113.6(3) . . ?
N2 C24 C14 121.7(3) . . ?
C14 C24 C6 124.7(3) . . ?
C13 C25 C17 118.4(4) . . ?
C13 C25 H25 120.8 . . ?
C17 C25 H25 120.8 . . ?
C10 C26 H26 120.0 . . ?
C20 C26 C10 120.0(3) . . ?
C20 C26 H26 120.0 . . ?
C2 C27 C27 119.7(5) . 2_577 ?
C2 C27 C29 121.4(5) . 2_577 ?
C27 C27 C29 118.8(6) 2_577 2_577 ?
C1 C28 H28 120.8 . . ?
C1 C28 C33 118.5(3) . . ?
C33 C28 H28 120.8 . . ?
C15 C29 C27 120.3(5) . 2_577 ?
C15 C29 H29 119.8 . . ?
C27 C29 H29 119.8 2_577 . ?
N1 C30 C21 121.8(3) . . ?
N1 C30 H30 119.1 . . ?
C21 C30 H30 119.1 . . ?
C2 C31 C3 121.0(4) . . ?
C2 C31 C15 118.8(4) . . ?
C15 C31 C3 120.2(4) . . ?
N3 C32 C9 122.1(4) . . ?
N3 C32 H32 118.9 . . ?
C9 C32 H32 118.9 . . ?
C21 C33 C28 119.4(3) . . ?
C21 C33 H33 120.3 . . ?
C28 C33 H33 120.3 . . ?

loop_
_geom_bond_atom_site_label_1
_geom_bond_atom_site_label_2
_geom_bond_distance
_geom_bond_site_symmetry_2
_geom_bond_publ_flag
Co1 O1 2.003(3) . ?
Co1 O2 2.083(2) . ?
Co1 O3 2.247(2) . ?
Co1 N1 2.143(3) . ?
Co1 N2 2.048(3) . ?
Co1 N3 2.159(3) . ?
O1 C3 1.306(6) . ?
O2 C4 1.269(4) . ?
O3 C4 1.254(4) . ?
O4 C3 1.199(5) . ?
N1 C1 1.336(4) . ?
N1 C30 1.338(4) . ?
N2 C8 1.345(4) . ?
N2 C24 1.341(4) . ?
N3 C6 1.341(5) . ?
N3 C32 1.345(5) . ?
N4 H4 0.8800 . ?
N4 C7 1.323(6) . ?
N4 C13 1.332(6) . ?
C1 C8 1.499(4) . ?
C1 C28 1.385(4) . ?
C2 H2 0.9500 . ?
C2 C27 1.408(7) . ?
C2 C31 1.383(6) . ?
C3 C31 1.501(6) . ?
C4 C10 1.497(4) . ?
C5 H5 0.9500 . ?
C5 C6 1.397(4) . ?
C5 C11 1.390(5) . ?
C6 C24 1.493(4) . ?
C7 H7 0.9500 . ?
C7 C23 1.379(6) . ?
C8 C12 1.381(5) . ?
C9 H9 0.9500 . ?
C9 C11 1.372(6) . ?
C9 C32 1.396(5) . ?
C10 C16 1.366(5) . ?
C10 C26 1.409(5) . ?
C11 H11 0.9500 . ?
C12 H12 0.9500 . ?
C12 C22 1.404(4) . ?
C13 H13 0.9500 . ?
C13 C25 1.393(6) . ?
C14 H14 0.9500 . ?
C14 C22 1.405(5) . ?
C14 C24 1.387(5) . ?
C15 H15 0.9500 . ?
C15 C29 1.341(7) . ?
C15 C31 1.429(7) . ?
C16 H16 0.9500 . ?
C16 C18 1.417(4) . ?
C17 C22 1.484(5) . ?
C17 C23 1.385(6) . ?
C17 C25 1.395(5) . ?
C18 C18 1.431(6) 2_667 ?
C18 C20 1.410(5) 2_667 ?
C20 H20 0.9500 . ?
C20 C26 1.376(4) . ?
C21 H21 0.9500 . ?
C21 C30 1.396(5) . ?
C21 C33 1.368(6) . ?
C23 H23 0.9500 . ?
C25 H25 0.9500 . ?
C26 H26 0.9500 . ?
C27 C27 1.411(10) 2_577 ?
C27 C29 1.433(6) 2_577 ?
C28 H28 0.9500 . ?
C28 C33 1.400(5) . ?
C29 H29 0.9500 . ?
C30 H30 0.9500 . ?
C32 H32 0.9500 . ?
C33 H33 0.9500 . ?

loop_
_geom_torsion_atom_site_label_1
_geom_torsion_atom_site_label_2
_geom_torsion_atom_site_label_3
_geom_torsion_atom_site_label_4
_geom_torsion
_geom_torsion_site_symmetry_1
_geom_torsion_site_symmetry_2
_geom_torsion_site_symmetry_3
_geom_torsion_site_symmetry_4
_geom_torsion_publ_flag
Co1 O1 C3 O4 73.8(5) . . . . ?
Co1 O1 C3 C31 -100.8(4) . . . . ?
Co1 O2 C4 O3 3.2(3) . . . . ?
Co1 O2 C4 C10 -175.8(2) . . . . ?
Co1 O3 C4 O2 -3.0(3) . . . . ?
Co1 O3 C4 C10 176.0(3) . . . . ?
Co1 N1 C1 C8 2.1(3) . . . . ?
Co1 N1 C1 C28 -179.4(2) . . . . ?
Co1 N1 C30 C21 177.3(3) . . . . ?
Co1 N2 C8 C1 -4.1(3) . . . . ?
Co1 N2 C8 C12 175.8(2) . . . . ?
Co1 N2 C24 C6 4.2(4) . . . . ?
Co1 N2 C24 C14 -175.8(2) . . . . ?
Co1 N3 C6 C5 173.0(3) . . . . ?
Co1 N3 C6 C24 -6.1(4) . . . . ?
Co1 N3 C32 C9 -172.8(3) . . . . ?
O1 C3 C31 C2 -12.5(6) . . . . ?
O1 C3 C31 C15 169.3(4) . . . . ?
O2 C4 C10 C16 2.4(4) . . . . ?
O2 C4 C10 C26 -179.2(3) . . . . ?
O3 C4 C10 C16 -176.7(3) . . . . ?
O3 C4 C10 C26 1.8(4) . . . . ?
O4 C3 C31 C2 172.5(4) . . . . ?
O4 C3 C31 C15 -5.7(7) . . . . ?
N1 C1 C8 N2 1.1(4) . . . . ?
N1 C1 C8 C12 -178.8(3) . . . . ?
N1 C1 C28 C33 2.4(5) . . . . ?
N2 C8 C12 C22 0.1(5) . . . . ?
N3 C6 C24 N2 1.6(4) . . . . ?
N3 C6 C24 C14 -178.5(3) . . . . ?
N4 C7 C23 C17 3.7(8) . . . . ?
N4 C13 C25 C17 2.0(7) . . . . ?
C1 N1 C30 C21 0.2(5) . . . . ?
C1 C8 C12 C22 -180.0(3) . . . . ?
C1 C28 C33 C21 -0.9(5) . . . . ?
C4 C10 C16 C18 177.6(3) . . . . ?
C4 C10 C26 C20 -177.8(3) . . . . ?
C5 C6 C24 N2 -177.6(3) . . . . ?
C5 C6 C24 C14 2.4(5) . . . . ?
C6 N3 C32 C9 -1.4(6) . . . . ?
C6 C5 C11 C9 -0.4(6) . . . . ?
C7 N4 C13 C25 -0.6(7) . . . . ?
C8 N2 C24 C6 -178.6(3) . . . . ?
C8 N2 C24 C14 1.5(5) . . . . ?
C8 C1 C28 C33 -179.1(3) . . . . ?
C8 C12 C22 C14 1.1(5) . . . . ?
C8 C12 C22 C17 180.0(3) . . . . ?
C10 C16 C18 C18 0.5(6) . . . 2_667 ?
C10 C16 C18 C20 -179.4(3) . . . 2_667 ?
C11 C5 C6 N3 0.2(6) . . . . ?
C11 C5 C6 C24 179.3(3) . . . . ?
C11 C9 C32 N3 1.2(6) . . . . ?
C13 N4 C7 C23 -2.2(7) . . . . ?
C16 C10 C26 C20 0.6(5) . . . . ?
C18 C20 C26 C10 0.0(5) 2_667 . . . ?
C22 C14 C24 N2 -0.3(5) . . . . ?
C22 C14 C24 C6 179.8(3) . . . . ?
C22 C17 C23 C7 179.6(4) . . . . ?
C22 C17 C25 C13 177.8(4) . . . . ?
C23 C17 C22 C12 -23.4(5) . . . . ?
C23 C17 C22 C14 155.4(4) . . . . ?
C23 C17 C25 C13 -0.5(6) . . . . ?
C24 N2 C8 C1 178.7(3) . . . . ?
C24 N2 C8 C12 -1.4(5) . . . . ?
C24 C14 C22 C12 -1.0(5) . . . . ?
C24 C14 C22 C17 -179.9(3) . . . . ?
C25 C17 C22 C12 158.3(3) . . . . ?
C25 C17 C22 C14 -22.8(5) . . . . ?
C25 C17 C23 C7 -2.1(6) . . . . ?
C26 C10 C16 C18 -0.8(5) . . . . ?
C27 C2 C31 C3 -176.7(4) . . . . ?
C27 C2 C31 C15 1.5(6) . . . . ?
C28 C1 C8 N2 -177.4(3) . . . . ?
C28 C1 C8 C12 2.7(5) . . . . ?
C29 C15 C31 C2 -1.7(7) . . . . ?
C29 C15 C31 C3 176.6(4) . . . . ?
C30 N1 C1 C8 179.4(3) . . . . ?
C30 N1 C1 C28 -2.1(5) . . . . ?
C30 C21 C33 C28 -0.8(5) . . . . ?
C31 C2 C27 C27 -0.1(8) . . . 2_577 ?
C31 C2 C27 C29 178.6(4) . . . 2_577 ?
C31 C15 C29 C27 0.3(7) . . . 2_577 ?
C32 N3 C6 C5 0.7(5) . . . . ?
C32 N3 C6 C24 -178.5(3) . . . . ?
C32 C9 C11 C5 -0.3(6) . . . . ?
C33 C21 C30 N1 1.2(6) . . . . ?
